data_7226179
loop_
_publ_author_name
'Mangalum, A.'
'Boadi, F.'
'Masand, S. A.'
'Lalancette, R. A.'
'Pietrangelo, A.'

_publ_section_title
;
 A Pb2+-binding polychelatogen derived from thionated lactide
;
_journal_issue 78
_journal_name_full 'RSC Adv.'
_journal_page_first 74250
_journal_paper_doi 10.1039/C6RA16230D
_journal_volume 6
_journal_year 2016
_chemical_absolute_configuration syn
_chemical_formula_moiety 'C6 H8 O3 S'
_chemical_formula_sum 'C6 H8 O3 S'
_chemical_formula_weight 160.18
_space_group_crystal_system orthorhombic
_space_group_IT_number 19
_space_group_name_Hall 'P 2ac 2ab'
_space_group_name_H-M_alt 'P 21 21 21'
_symmetry_space_group_name_Hall 'P 2ac 2ab'
_symmetry_space_group_name_H-M 'P 21 21 21'
_atom_sites_solution_hydrogens geom
_atom_sites_solution_primary direct
_atom_sites_solution_secondary difmap
_audit_creation_method SHELXL-2014/7
_audit_update_record
;
2016-04-28 deposited with the CCDC.
2016-08-01 downloaded from the CCDC.
;
_cell_angle_alpha 90
_cell_angle_beta 90
_cell_angle_gamma 90
_cell_formula_units_Z 8
_cell_length_a 7.1126(2)
_cell_length_b 8.1510(2)
_cell_length_c 25.8070(7)
_cell_measurement_reflns_used 9960
_cell_measurement_temperature 100(2)
_cell_measurement_theta_max 68.61
_cell_measurement_theta_min 3.43
_cell_volume 1496.16(7)
_computing_cell_refinement 'Bruker SAINT'
_computing_data_collection 'Bruker APEX2'
_computing_data_reduction 'Bruker SAINT'
_computing_molecular_graphics 'Bruker SHELXTL'
_computing_publication_material 'Bruker SHELXTL'
_computing_structure_refinement 'SHELXL-2014 (Sheldrick 2014)'
_computing_structure_solution 'SHELXS-97 (Sheldrick 2008)'
_diffrn_ambient_temperature 100(2)
_diffrn_measured_fraction_theta_full 0.981
_diffrn_measured_fraction_theta_max 0.968
_diffrn_measurement_device_type 'Bruker APEX-II CCD'
_diffrn_measurement_method '\f and \w scans'
_diffrn_radiation_type CuK\a
_diffrn_radiation_wavelength 1.54178
_diffrn_reflns_av_R_equivalents 0.0251
_diffrn_reflns_av_unetI/netI 0.0184
_diffrn_reflns_Laue_measured_fraction_full 0.981
_diffrn_reflns_Laue_measured_fraction_max 0.968
_diffrn_reflns_limit_h_max 8
_diffrn_reflns_limit_h_min -7
_diffrn_reflns_limit_k_max 9
_diffrn_reflns_limit_k_min -9
_diffrn_reflns_limit_l_max 31
_diffrn_reflns_limit_l_min -30
_diffrn_reflns_number 13849
_diffrn_reflns_point_group_measured_fraction_full 0.985
_diffrn_reflns_point_group_measured_fraction_max 0.971
_diffrn_reflns_theta_full 67.679
_diffrn_reflns_theta_max 68.728
_diffrn_reflns_theta_min 3.425
_diffrn_source 'fine-focus sealed tube'
_exptl_absorpt_coefficient_mu 3.436
_exptl_absorpt_correction_T_max 0.712
_exptl_absorpt_correction_T_min 0.485
_exptl_absorpt_correction_type numerical
_exptl_absorpt_process_details 'SADABS (Sheldrick, 2008a)'
_exptl_crystal_colour colourless
_exptl_crystal_density_diffrn 1.422
_exptl_crystal_description plate
_exptl_crystal_F_000 672
_exptl_crystal_size_max 0.246
_exptl_crystal_size_mid 0.215
_exptl_crystal_size_min 0.106
_refine_diff_density_max 0.551
_refine_diff_density_min -0.249
_refine_diff_density_rms 0.055
_refine_ls_abs_structure_details
;
 Refined as an inversion twin.
;
_refine_ls_abs_structure_Flack 0.05(2)
_refine_ls_extinction_method none
_refine_ls_goodness_of_fit_ref 1.053
_refine_ls_hydrogen_treatment constr
_refine_ls_matrix_type full
_refine_ls_number_parameters 186
_refine_ls_number_reflns 2623
_refine_ls_number_restraints 0
_refine_ls_restrained_S_all 1.053
_refine_ls_R_factor_all 0.0283
_refine_ls_R_factor_gt 0.0277
_refine_ls_shift/su_max 0.000
_refine_ls_shift/su_mean 0.000
_refine_ls_structure_factor_coef Fsqd
_refine_ls_weighting_details 'w=1/[\s^2^(Fo^2^)+(0.0427P)^2^+0.5718P] where P=(Fo^2^+2Fc^2^)/3'
_refine_ls_weighting_scheme calc
_refine_ls_wR_factor_gt 0.0730
_refine_ls_wR_factor_ref 0.0735
_reflns_Friedel_coverage 0.703
_reflns_Friedel_fraction_full 0.989
_reflns_Friedel_fraction_max 0.976
_reflns_number_gt 2565
_reflns_number_total 2623
_reflns_threshold_expression 'I > 2\s(I)'
_cod_data_source_file c6ra16230d2.cif
_cod_data_source_block 2ND_a
_cod_database_code 7226179
_shelx_shelxl_version_number 2014/7
_shelx_space_group_comment
;
The symmetry employed for this shelxl refinement is uniquely defined
by the following loop, which should always be used as a source of
symmetry information in preference to the above space-group names.
They are only intended as comments.
;
_shelx_estimated_absorpt_t_min 0.485
_shelx_estimated_absorpt_t_max 0.712
_exptl_absorpt_special_details 'crystal mounted on a Cryoloop using Paratone-N'

loop_
_space_group_symop_operation_xyz
'x, y, z'
'-x+1/2, -y, z+1/2'
'-x, y+1/2, -z+1/2'
'x+1/2, -y+1/2, -z'

loop_
_atom_site_label
_atom_site_type_symbol
_atom_site_fract_x
_atom_site_fract_y
_atom_site_fract_z
_atom_site_U_iso_or_equiv
_atom_site_adp_type
_atom_site_occupancy
_atom_site_site_symmetry_order
_atom_site_calc_flag
_atom_site_refinement_flags_posn
_atom_site_refinement_flags_adp
S1 S 0.50310(11) -0.02821(7) 0.40246(2) 0.02714(17) Uani 1 1 d . .
S2 S 0.00236(10) 1.23968(7) 0.37112(2) 0.02497(17) Uani 1 1 d . .
O1 O 0.4900(3) 0.19188(19) 0.33135(6) 0.0191(4) Uani 1 1 d . .
O2 O 0.3920(3) 0.4421(2) 0.39654(7) 0.0231(4) Uani 1 1 d . .
O3 O 0.3070(3) 0.5867(2) 0.32818(8) 0.0274(4) Uani 1 1 d . .
O4 O -0.0800(3) 0.8022(2) 0.32230(7) 0.0201(4) Uani 1 1 d . .
O5 O 0.0015(3) 0.9539(2) 0.41364(6) 0.0203(4) Uani 1 1 d . .
O6 O -0.1948(3) 0.5962(2) 0.36793(8) 0.0311(5) Uani 1 1 d . .
C1 C 0.5008(4) 0.1607(3) 0.38206(9) 0.0201(5) Uani 1 1 d . .
C2 C 0.5138(4) 0.3119(3) 0.41621(9) 0.0228(5) Uani 1 1 d . .
H2 H 0.6466 0.3522 0.4158 0.027 Uiso 1 1 calc R U
C3 C 0.3972(4) 0.4753(3) 0.34550(9) 0.0196(5) Uani 1 1 d . .
C4 C 0.5204(4) 0.3612(3) 0.31414(9) 0.0179(5) Uani 1 1 d . .
H4 H 0.6551 0.3911 0.3200 0.022 Uiso 1 1 calc R U
C5 C 0.4557(4) 0.2841(4) 0.47169(10) 0.0350(7) Uani 1 1 d . .
H5A H 0.4659 0.3873 0.4910 0.052 Uiso 1 1 calc R U
H5B H 0.5382 0.2017 0.4874 0.052 Uiso 1 1 calc R U
H5C H 0.3254 0.2453 0.4727 0.052 Uiso 1 1 calc R U
C6 C 0.4803(4) 0.3658(3) 0.25694(9) 0.0235(6) Uani 1 1 d . .
H6A H 0.5598 0.2853 0.2392 0.035 Uiso 1 1 calc R U
H6B H 0.5074 0.4758 0.2435 0.035 Uiso 1 1 calc R U
H6C H 0.3477 0.3394 0.2509 0.035 Uiso 1 1 calc R U
C7 C 0.0188(4) 1.0411(3) 0.36983(9) 0.0176(5) Uani 1 1 d . .
C8 C 0.0552(3) 0.9362(3) 0.32236(9) 0.0184(5) Uani 1 1 d . .
H8 H 0.1850 0.8895 0.3247 0.022 Uiso 1 1 calc R U
C9 C 0.0341(4) 1.0234(4) 0.27125(10) 0.0269(6) Uani 1 1 d . .
H9A H 0.0523 0.9450 0.2429 0.040 Uiso 1 1 calc R U
H9B H 0.1283 1.1108 0.2687 0.040 Uiso 1 1 calc R U
H9C H -0.0921 1.0711 0.2689 0.040 Uiso 1 1 calc R U
C10 C -0.0938(4) 0.7131(3) 0.36575(10) 0.0201(5) Uani 1 1 d . .
C11 C 0.0256(4) 0.7757(3) 0.41025(9) 0.0209(5) Uani 1 1 d . .
H11 H 0.1607 0.7495 0.4035 0.025 Uiso 1 1 calc R U
C12 C -0.0322(5) 0.7042(4) 0.46164(11) 0.0354(7) Uani 1 1 d . .
H12A H 0.0417 0.7551 0.4894 0.053 Uiso 1 1 calc R U
H12B H -0.0097 0.5856 0.4615 0.053 Uiso 1 1 calc R U
H12C H -0.1661 0.7254 0.4675 0.053 Uiso 1 1 calc R U

loop_
_atom_site_aniso_label
_atom_site_aniso_U_11
_atom_site_aniso_U_22
_atom_site_aniso_U_33
_atom_site_aniso_U_23
_atom_site_aniso_U_13
_atom_site_aniso_U_12
S1 0.0243(3) 0.0250(3) 0.0321(3) 0.0102(2) -0.0034(3) -0.0028(3)
S2 0.0212(3) 0.0152(3) 0.0385(3) -0.0033(2) 0.0000(3) -0.0011(3)
O1 0.0219(9) 0.0154(8) 0.0201(8) -0.0004(6) 0.0001(8) -0.0004(8)
O2 0.0213(10) 0.0237(10) 0.0243(9) -0.0053(8) 0.0024(7) -0.0002(8)
O3 0.0256(10) 0.0195(10) 0.0372(11) -0.0004(8) 0.0022(8) 0.0032(8)
O4 0.0225(9) 0.0166(9) 0.0212(8) -0.0007(7) -0.0043(7) -0.0034(7)
O5 0.0217(9) 0.0202(8) 0.0188(8) -0.0026(6) 0.0024(8) -0.0018(9)
O6 0.0342(11) 0.0170(10) 0.0422(12) 0.0024(8) -0.0045(9) -0.0094(8)
C1 0.0122(11) 0.0265(12) 0.0217(11) 0.0014(9) -0.0030(11) -0.0012(12)
C2 0.0200(13) 0.0257(13) 0.0226(12) -0.0030(9) -0.0013(11) -0.0046(12)
C3 0.0168(13) 0.0163(13) 0.0258(12) -0.0045(10) 0.0007(10) -0.0051(10)
C4 0.0166(13) 0.0138(11) 0.0234(11) -0.0007(9) 0.0026(10) -0.0037(11)
C5 0.0355(19) 0.0469(18) 0.0224(13) -0.0028(12) 0.0009(11) -0.0046(14)
C6 0.0290(15) 0.0194(12) 0.0220(12) 0.0010(9) 0.0018(11) 0.0003(12)
C7 0.0102(12) 0.0209(12) 0.0216(11) -0.0003(9) -0.0022(10) -0.0009(10)
C8 0.0159(13) 0.0180(13) 0.0212(12) -0.0027(10) 0.0002(9) -0.0020(9)
C9 0.0308(17) 0.0280(14) 0.0218(12) 0.0040(10) 0.0013(10) -0.0042(12)
C10 0.0192(13) 0.0138(12) 0.0273(13) -0.0010(10) -0.0010(11) 0.0016(11)
C11 0.0197(14) 0.0176(12) 0.0256(12) 0.0026(9) -0.0015(10) -0.0005(11)
C12 0.041(2) 0.0382(16) 0.0274(14) 0.0105(12) -0.0045(12) -0.0075(14)

loop_
_atom_type_symbol
_atom_type_description
_atom_type_scat_dispersion_real
_atom_type_scat_dispersion_imag
_atom_type_scat_source
C C 0.0181 0.0091 'International Tables Vol C Tables 4.2.6.8 and 6.1.1.4'
H H 0.0000 0.0000 'International Tables Vol C Tables 4.2.6.8 and 6.1.1.4'
O O 0.0492 0.0322 'International Tables Vol C Tables 4.2.6.8 and 6.1.1.4'
S S 0.3331 0.5567 'International Tables Vol C Tables 4.2.6.8 and 6.1.1.4'

loop_
_geom_angle_atom_site_label_1
_geom_angle_atom_site_label_2
_geom_angle_atom_site_label_3
_geom_angle
C1 O1 C4 117.87(18)
C3 O2 C2 118.03(19)
C10 O4 C8 117.01(18)
C7 O5 C11 117.66(18)
O1 C1 C2 114.7(2)
O1 C1 S1 119.84(17)
C2 C1 S1 125.43(18)
O2 C2 C5 106.1(2)
O2 C2 C1 110.6(2)
C5 C2 C1 114.4(2)
O2 C2 H2 108.5
C5 C2 H2 108.5
C1 C2 H2 108.5
O3 C3 O2 120.2(2)
O3 C3 C4 125.2(2)
O2 C3 C4 114.6(2)
O1 C4 C6 107.02(18)
O1 C4 C3 109.34(19)
C6 C4 C3 113.6(2)
O1 C4 H4 108.9
C6 C4 H4 108.9
C3 C4 H4 108.9
C2 C5 H5A 109.5
C2 C5 H5B 109.5
H5A C5 H5B 109.5
C2 C5 H5C 109.5
H5A C5 H5C 109.5
H5B C5 H5C 109.5
C4 C6 H6A 109.5
C4 C6 H6B 109.5
H6A C6 H6B 109.5
C4 C6 H6C 109.5
H6A C6 H6C 109.5
H6B C6 H6C 109.5
O5 C7 C8 113.4(2)
O5 C7 S2 120.30(17)
C8 C7 S2 126.25(18)
O4 C8 C9 106.70(19)
O4 C8 C7 108.13(19)
C9 C8 C7 115.1(2)
O4 C8 H8 108.9
C9 C8 H8 108.9
C7 C8 H8 108.9
C8 C9 H9A 109.5
C8 C9 H9B 109.5
H9A C9 H9B 109.5
C8 C9 H9C 109.5
H9A C9 H9C 109.5
H9B C9 H9C 109.5
O6 C10 O4 121.0(2)
O6 C10 C11 124.7(2)
O4 C10 C11 114.3(2)
O5 C11 C12 107.4(2)
O5 C11 C10 108.3(2)
C12 C11 C10 112.6(2)
O5 C11 H11 109.5
C12 C11 H11 109.5
C10 C11 H11 109.5
C11 C12 H12A 109.5
C11 C12 H12B 109.5
H12A C12 H12B 109.5
C11 C12 H12C 109.5
H12A C12 H12C 109.5
H12B C12 H12C 109.5

loop_
_geom_bond_atom_site_label_1
_geom_bond_atom_site_label_2
_geom_bond_distance
S1 C1 1.628(2)
S2 C7 1.623(2)
O1 C1 1.335(3)
O1 C4 1.466(3)
O2 C3 1.345(3)
O2 C2 1.461(3)
O3 C3 1.198(3)
O4 C10 1.339(3)
O4 C8 1.456(3)
O5 C7 1.341(3)
O5 C11 1.466(3)
O6 C10 1.195(3)
C1 C2 1.518(3)
C2 C5 1.507(4)
C2 H2 1.0000
C3 C4 1.512(3)
C4 C6 1.504(3)
C4 H4 1.0000
C5 H5A 0.9800
C5 H5B 0.9800
C5 H5C 0.9800
C6 H6A 0.9800
C6 H6B 0.9800
C6 H6C 0.9800
C7 C8 1.516(3)
C8 C9 1.506(3)
C8 H8 1.0000
C9 H9A 0.9800
C9 H9B 0.9800
C9 H9C 0.9800
C10 C11 1.516(3)
C11 C12 1.506(4)
C11 H11 1.0000
C12 H12A 0.9800
C12 H12B 0.9800
C12 H12C 0.9800
